data_4503800
loop_
_publ_author_name
'Roy, Saikat'
'Goud, N. Rajesh'
'Babu, N. Jagadeesh'
'Iqbal, Javed'
'Kruthiventi, Anil K.'
'Nangia, Ashwini'

_publ_section_title
;
 Crystal Structures of Norfloxacin Hydrates
;
_journal_issue 12
_journal_name_full 'Crystal Growth &amp; Design'
_journal_page_first 4343
_journal_paper_doi 10.1021/cg800519d
_journal_volume 8
_journal_year 2008
_chemical_formula_moiety '2(C16 H18 F N3 O3), 2.5 H2O'
_chemical_formula_sum 'C32 H41 F2 N6 O8.5'
_chemical_formula_weight 683.71
_chemical_name_systematic
; 
 ? 
;
_space_group_IT_number 14
_symmetry_cell_setting monoclinic
_symmetry_space_group_name_Hall '-P 2ybc'
_symmetry_space_group_name_H-M 'P 1 21/c 1'
_atom_sites_solution_hydrogens geom
_atom_sites_solution_primary direct
_atom_sites_solution_secondary difmap
_audit_creation_method SHELXL-97
_cell_angle_alpha 90.00
_cell_angle_beta 90.4110(10)
_cell_angle_gamma 90.00
_cell_formula_units_Z 4
_cell_length_a 17.5341(11)
_cell_length_b 8.9942(6)
_cell_length_c 19.9186(13)
_cell_measurement_reflns_used 7765
_cell_measurement_temperature 100(2)
_cell_measurement_theta_max 26.08
_cell_measurement_theta_min 2.32
_cell_volume 3141.2(4)
_computing_cell_refinement 'Bruker SMART'
_computing_data_collection 'Bruker SMART'
_computing_data_reduction 'Bruker SAINT'
_computing_molecular_graphics 'Bruker SHELXTL'
_computing_publication_material 'Bruker SHELXTL'
_computing_structure_refinement 'Bruker SHELXTL'
_computing_structure_solution 'Bruker SHELXTL'
_diffrn_ambient_temperature 100(2)
_diffrn_measured_fraction_theta_full 0.999
_diffrn_measured_fraction_theta_max 0.999
_diffrn_measurement_device_type 'CCD area detector'
_diffrn_measurement_method 'phi and omega scans'
_diffrn_radiation_monochromator graphite
_diffrn_radiation_source 'fine-focus sealed tube'
_diffrn_radiation_type MoK\a
_diffrn_radiation_wavelength 0.71073
_diffrn_reflns_av_R_equivalents 0.0287
_diffrn_reflns_av_sigmaI/netI 0.0229
_diffrn_reflns_limit_h_max 21
_diffrn_reflns_limit_h_min -21
_diffrn_reflns_limit_k_max 11
_diffrn_reflns_limit_k_min -11
_diffrn_reflns_limit_l_max 24
_diffrn_reflns_limit_l_min -24
_diffrn_reflns_number 31720
_diffrn_reflns_theta_full 26.09
_diffrn_reflns_theta_max 26.09
_diffrn_reflns_theta_min 1.16
_exptl_absorpt_coefficient_mu 0.113
_exptl_absorpt_correction_T_max 0.973
_exptl_absorpt_correction_T_min 0.955
_exptl_absorpt_correction_type multi-scan
_exptl_absorpt_process_details 'Bruker AXS SADABS program'
_exptl_crystal_colour 'light orange'
_exptl_crystal_density_diffrn 1.446
_exptl_crystal_density_method 'not measured'
_exptl_crystal_description block
_exptl_crystal_F_000 1444
_exptl_crystal_size_max 0.41
_exptl_crystal_size_mid 0.38
_exptl_crystal_size_min 0.24
_refine_diff_density_max 0.634
_refine_diff_density_min -0.240
_refine_diff_density_rms 0.067
_refine_ls_extinction_method none
_refine_ls_goodness_of_fit_ref 1.049
_refine_ls_hydrogen_treatment mixed
_refine_ls_matrix_type full
_refine_ls_number_parameters 484
_refine_ls_number_reflns 6222
_refine_ls_number_restraints 9
_refine_ls_restrained_S_all 1.049
_refine_ls_R_factor_all 0.0563
_refine_ls_R_factor_gt 0.0484
_refine_ls_shift/su_max 0.001
_refine_ls_shift/su_mean 0.000
_refine_ls_structure_factor_coef Fsqd
_refine_ls_weighting_details 'calc w=1/[\s^2^(Fo^2^)+(0.0744P)^2^+1.3902P] where P=(Fo^2^+2Fc^2^)/3'
_refine_ls_weighting_scheme calc
_refine_ls_wR_factor_gt 0.1240
_refine_ls_wR_factor_ref 0.1321
_reflns_number_gt 5337
_reflns_number_total 6222
_reflns_threshold_expression >2sigma(I)
_cod_data_source_file cg800519d_si_002.cif
_cod_data_source_block an847_NF1.25hydrate_bigcell
_cod_depositor_comments
;
The following automatic conversions were performed:

'_symmetry_cell_setting' value 'Monoclinic' changed to 'monoclinic'
according to /home/saulius/struct/CIF-dictionaries/cif_core.dic
dictionary named 'cif_core.dic' version 2.4.1 from 2010-06-29.

Automatic conversion script
Id: cif_fix_values 1715 2011-07-08 13:25:40Z adriana 
;
_cod_original_sg_symbol_H-M P21/c
_cod_original_formula_sum 'C32 H41 F2 N6 O8.50'
_cod_database_code 4503800

loop_
_symmetry_equiv_pos_as_xyz
'x, y, z'
'-x, y+1/2, -z+1/2'
'-x, -y, -z'
'x, -y-1/2, z-1/2'

loop_
_atom_site_label
_atom_site_type_symbol
_atom_site_fract_x
_atom_site_fract_y
_atom_site_fract_z
_atom_site_U_iso_or_equiv
_atom_site_adp_type
_atom_site_occupancy
_atom_site_symmetry_multiplicity
_atom_site_calc_flag
_atom_site_refinement_flags
F2 F 0.06135(5) 0.89905(11) 1.02334(5) 0.0240(2) Uani 1 1 d .
O5 O 0.39965(7) 0.61654(17) 1.22903(6) 0.0350(3) Uani 1 1 d .
O1W O 0.28964(7) 0.60445(15) 0.77501(6) 0.0274(3) Uani 1 1 d D
O6 O 0.24952(7) 0.67900(14) 1.18140(5) 0.0259(3) Uani 1 1 d .
N5 N 0.11461(7) 0.85958(14) 0.89402(6) 0.0151(3) Uani 1 1 d .
N6 N 0.05669(8) 0.98495(15) 0.77089(7) 0.0181(3) Uani 1 1 d .
N4 N 0.34320(7) 0.63763(14) 0.99430(6) 0.0168(3) Uani 1 1 d .
C23 C 0.15945(8) 0.81838(17) 0.94970(7) 0.0149(3) Uani 1 1 d .
O4 O 0.47871(7) 0.53201(15) 1.15245(6) 0.0321(3) Uani 1 1 d .
C18 C 0.35872(9) 0.61982(17) 1.11478(8) 0.0180(3) Uani 1 1 d .
C26 C 0.38352(9) 0.60365(17) 1.05002(8) 0.0178(3) Uani 1 1 d .
H26 H 0.4334 0.5651 1.0440 0.021 Uiso 1 1 calc R
C21 C 0.17034(9) 0.79247(18) 1.07137(7) 0.0179(3) Uani 1 1 d .
H21 H 0.1491 0.8079 1.1145 0.021 Uiso 1 1 calc R
C22 C 0.13163(8) 0.83734(17) 1.01555(8) 0.0173(3) Uani 1 1 d .
C25 C 0.27157(8) 0.70340(16) 1.00085(7) 0.0152(3) Uani 1 1 d .
C24 C 0.23038(8) 0.75087(16) 0.94362(7) 0.0153(3) Uani 1 1 d .
H24 H 0.2514 0.7365 0.9003 0.018 Uiso 1 1 calc R
C17 C 0.41571(9) 0.58565(18) 1.17030(8) 0.0218(4) Uani 1 1 d .
C32 C 0.14289(9) 0.80831(18) 0.82899(7) 0.0175(3) Uani 1 1 d .
H32A H 0.1578 0.7024 0.8322 0.021 Uiso 1 1 calc R
H32B H 0.1886 0.8665 0.8165 0.021 Uiso 1 1 calc R
C19 C 0.28214(9) 0.67281(17) 1.12602(8) 0.0180(3) Uani 1 1 d .
C30 C 0.03166(9) 1.04187(18) 0.83726(8) 0.0182(3) Uani 1 1 d .
H30A H -0.0153 0.9894 0.8511 0.022 Uiso 1 1 calc R
H30B H 0.0198 1.1492 0.8337 0.022 Uiso 1 1 calc R
C20 C 0.24188(8) 0.72327(17) 1.06521(7) 0.0162(3) Uani 1 1 d .
C29 C 0.09379(9) 1.01825(17) 0.88993(8) 0.0176(3) Uani 1 1 d .
H29A H 0.1393 1.0776 0.8781 0.021 Uiso 1 1 calc R
H29B H 0.0755 1.0527 0.9342 0.021 Uiso 1 1 calc R
C27 C 0.37792(9) 0.61592(18) 0.92742(8) 0.0194(3) Uani 1 1 d .
H27A H 0.3386 0.5779 0.8959 0.023 Uiso 1 1 calc R
H27B H 0.4187 0.5401 0.9310 0.023 Uiso 1 1 calc R
C31 C 0.08174(9) 0.82671(18) 0.77566(8) 0.0191(3) Uani 1 1 d .
H31A H 0.1018 0.7940 0.7317 0.023 Uiso 1 1 calc R
H31B H 0.0375 0.7632 0.7868 0.023 Uiso 1 1 calc R
C28 C 0.41131(10) 0.7583(2) 0.89950(8) 0.0266(4) Uani 1 1 d .
H28A H 0.3722 0.8361 0.8992 0.040 Uiso 1 1 calc R
H28B H 0.4289 0.7410 0.8536 0.040 Uiso 1 1 calc R
H28C H 0.4544 0.7899 0.9277 0.040 Uiso 1 1 calc R
F1 F 0.44477(6) 0.38550(13) 0.49071(5) 0.0319(3) Uani 1 1 d .
N1 N 0.16267(7) 0.11630(14) 0.49807(6) 0.0168(3) Uani 1 1 d .
O3 O 0.26396(7) 0.20697(18) 0.31761(6) 0.0372(4) Uani 1 1 d .
O1 O 0.03967(7) 0.03922(15) 0.32931(6) 0.0290(3) Uani 1 1 d .
N2 N 0.38154(7) 0.33983(14) 0.61491(6) 0.0166(3) Uani 1 1 d .
N3 N 0.42694(8) 0.46282(16) 0.74203(7) 0.0218(3) Uani 1 1 d .
O2 O 0.13961(7) 0.04928(16) 0.26072(6) 0.0338(3) Uani 1 1 d .
C10 C 0.12814(9) 0.08264(17) 0.43930(8) 0.0181(3) Uani 1 1 d .
H10 H 0.0791 0.0383 0.4414 0.022 Uiso 1 1 calc R
C16 C 0.35214(9) 0.27990(18) 0.67788(7) 0.0188(3) Uani 1 1 d .
H16A H 0.3408 0.1727 0.6726 0.023 Uiso 1 1 calc R
H16B H 0.3043 0.3316 0.6899 0.023 Uiso 1 1 calc R
C7 C 0.34093(8) 0.29972(17) 0.55676(7) 0.0165(3) Uani 1 1 d .
C8 C 0.27011(8) 0.22971(17) 0.55769(7) 0.0159(3) Uani 1 1 d .
H8 H 0.2460 0.2113 0.5994 0.019 Uiso 1 1 calc R
C1 C 0.10929(9) 0.06313(18) 0.31689(8) 0.0204(3) Uani 1 1 d .
C2 C 0.15771(9) 0.10684(17) 0.37674(8) 0.0185(3) Uani 1 1 d .
C9 C 0.23380(8) 0.18589(17) 0.49758(7) 0.0162(3) Uani 1 1 d .
C4 C 0.26774(9) 0.21439(18) 0.43547(8) 0.0190(3) Uani 1 1 d .
C14 C 0.45530(9) 0.52755(18) 0.67817(8) 0.0224(4) Uani 1 1 d .
H14A H 0.5049 0.4819 0.6666 0.027 Uiso 1 1 calc R
H14B H 0.4633 0.6358 0.6838 0.027 Uiso 1 1 calc R
C5 C 0.33957(9) 0.2840(2) 0.43476(8) 0.0246(4) Uani 1 1 d .
H5 H 0.3639 0.3033 0.3932 0.030 Uiso 1 1 calc R
C3 C 0.23146(9) 0.17564(19) 0.37127(8) 0.0211(3) Uani 1 1 d .
C13 C 0.39801(9) 0.49989(18) 0.62168(8) 0.0206(3) Uani 1 1 d .
H13A H 0.3502 0.5542 0.6312 0.025 Uiso 1 1 calc R
H13B H 0.4188 0.5381 0.5789 0.025 Uiso 1 1 calc R
C11 C 0.12102(9) 0.08900(18) 0.56123(8) 0.0197(3) Uani 1 1 d .
H11A H 0.1577 0.0575 0.5965 0.024 Uiso 1 1 calc R
H11B H 0.0841 0.0071 0.5542 0.024 Uiso 1 1 calc R
C6 C 0.37418(9) 0.32362(19) 0.49324(8) 0.0218(3) Uani 1 1 d .
C15 C 0.41110(9) 0.30177(19) 0.73278(8) 0.0202(3) Uani 1 1 d .
H15A H 0.3922 0.2590 0.7753 0.024 Uiso 1 1 calc R
H15B H 0.4587 0.2494 0.7207 0.024 Uiso 1 1 calc R
C12 C 0.07879(10) 0.2259(2) 0.58484(9) 0.0313(4) Uani 1 1 d .
H12A H 0.1155 0.3046 0.5957 0.047 Uiso 1 1 calc R
H12B H 0.0492 0.2015 0.6249 0.047 Uiso 1 1 calc R
H12C H 0.0442 0.2603 0.5492 0.047 Uiso 1 1 calc R
O2W O 0.18183(10) 0.3718(2) 0.21728(7) 0.0445(4) Uani 1 1 d D
O3W O 0.28554(15) 0.4887(3) 0.29630(14) 0.0326(6) Uani 0.50 1 d PD
H6BN H 0.0972(11) 1.041(2) 0.7559(9) 0.020(5) Uiso 1 1 d .
H3AN H 0.3817(13) 0.511(2) 0.7539(10) 0.037(6) Uiso 1 1 d .
H6AN H 0.0179(13) 0.989(2) 0.7350(11) 0.042(6) Uiso 1 1 d .
H3BN H 0.4631(12) 0.473(2) 0.7784(11) 0.035(5) Uiso 1 1 d .
H1BW H 0.2858(14) 0.683(2) 0.7500(11) 0.058(8) Uiso 1 1 d D
H1AW H 0.2484(13) 0.552(3) 0.7674(15) 0.081(10) Uiso 1 1 d D
H3AW H 0.321(2) 0.528(5) 0.270(2) 0.074(18) Uiso 0.50 1 d PD
H2AW H 0.186(2) 0.291(3) 0.2380(17) 0.123(15) Uiso 1 1 d D
H2BW H 0.2212(16) 0.421(4) 0.2247(19) 0.120(17) Uiso 1 1 d D
H3BW H 0.300(3) 0.403(3) 0.309(2) 0.052(14) Uiso 0.50 1 d PD

loop_
_atom_site_aniso_label
_atom_site_aniso_U_11
_atom_site_aniso_U_22
_atom_site_aniso_U_33
_atom_site_aniso_U_23
_atom_site_aniso_U_13
_atom_site_aniso_U_12
F2 0.0168(5) 0.0361(6) 0.0192(5) -0.0005(4) 0.0015(4) 0.0098(4)
O5 0.0296(7) 0.0561(9) 0.0192(6) 0.0027(6) -0.0069(5) 0.0014(6)
O1W 0.0278(7) 0.0303(7) 0.0241(6) 0.0043(5) 0.0029(5) 0.0101(6)
O6 0.0265(6) 0.0367(7) 0.0146(6) 0.0005(5) -0.0014(5) 0.0051(5)
N5 0.0157(6) 0.0158(6) 0.0138(6) -0.0004(5) -0.0021(5) 0.0014(5)
N6 0.0170(7) 0.0205(7) 0.0168(7) 0.0024(5) -0.0039(5) -0.0020(5)
N4 0.0140(6) 0.0198(7) 0.0164(6) -0.0008(5) -0.0017(5) 0.0012(5)
C23 0.0143(7) 0.0152(7) 0.0152(7) 0.0001(6) -0.0023(6) -0.0020(6)
O4 0.0268(7) 0.0393(8) 0.0301(7) -0.0081(6) -0.0148(5) 0.0115(6)
C18 0.0204(8) 0.0147(7) 0.0189(8) -0.0003(6) -0.0068(6) -0.0008(6)
C26 0.0148(7) 0.0168(7) 0.0219(8) -0.0004(6) -0.0046(6) 0.0002(6)
C21 0.0188(8) 0.0219(8) 0.0130(7) -0.0002(6) 0.0010(6) 0.0002(6)
C22 0.0127(7) 0.0202(8) 0.0192(8) -0.0007(6) 0.0005(6) 0.0021(6)
C25 0.0146(7) 0.0143(7) 0.0166(7) -0.0003(6) -0.0018(6) -0.0015(6)
C24 0.0153(7) 0.0161(7) 0.0144(7) -0.0002(6) 0.0005(6) -0.0013(6)
C17 0.0241(9) 0.0178(8) 0.0233(9) 0.0007(6) -0.0089(7) -0.0014(6)
C32 0.0174(7) 0.0200(8) 0.0152(7) -0.0005(6) -0.0013(6) 0.0034(6)
C19 0.0219(8) 0.0163(7) 0.0156(7) -0.0004(6) -0.0033(6) -0.0020(6)
C30 0.0172(7) 0.0188(8) 0.0186(8) -0.0002(6) -0.0027(6) 0.0025(6)
C20 0.0169(7) 0.0164(7) 0.0155(7) 0.0003(6) -0.0019(6) -0.0029(6)
C29 0.0184(7) 0.0166(8) 0.0176(8) -0.0013(6) -0.0040(6) 0.0013(6)
C27 0.0151(7) 0.0249(8) 0.0181(8) -0.0028(6) -0.0002(6) 0.0032(6)
C31 0.0209(8) 0.0206(8) 0.0157(7) -0.0016(6) -0.0026(6) 0.0017(6)
C28 0.0216(8) 0.0338(10) 0.0245(9) 0.0003(7) 0.0033(7) -0.0038(7)
F1 0.0200(5) 0.0531(7) 0.0226(5) -0.0050(5) 0.0011(4) -0.0176(5)
N1 0.0141(6) 0.0193(7) 0.0170(7) 0.0000(5) -0.0025(5) 0.0000(5)
O3 0.0280(7) 0.0675(10) 0.0162(6) -0.0105(6) 0.0033(5) -0.0166(6)
O1 0.0196(6) 0.0413(8) 0.0259(6) -0.0073(5) -0.0079(5) -0.0003(5)
N2 0.0167(6) 0.0182(7) 0.0148(6) -0.0012(5) -0.0021(5) -0.0011(5)
N3 0.0195(7) 0.0270(8) 0.0188(7) -0.0072(6) -0.0065(6) 0.0078(6)
O2 0.0338(7) 0.0483(8) 0.0193(6) -0.0005(6) -0.0056(5) -0.0137(6)
C10 0.0157(7) 0.0174(8) 0.0210(8) 0.0003(6) -0.0050(6) 0.0005(6)
C16 0.0158(7) 0.0240(8) 0.0165(8) -0.0009(6) -0.0012(6) 0.0004(6)
C7 0.0156(7) 0.0171(7) 0.0169(7) -0.0024(6) -0.0017(6) 0.0018(6)
C8 0.0152(7) 0.0187(8) 0.0139(7) -0.0004(6) 0.0003(6) 0.0019(6)
C1 0.0226(8) 0.0173(8) 0.0213(8) 0.0015(6) -0.0072(6) -0.0012(6)
C2 0.0193(8) 0.0172(8) 0.0191(8) -0.0014(6) -0.0049(6) 0.0019(6)
C9 0.0147(7) 0.0159(7) 0.0178(8) -0.0011(6) -0.0016(6) 0.0016(6)
C4 0.0172(8) 0.0233(8) 0.0165(8) -0.0048(6) -0.0003(6) 0.0000(6)
C14 0.0248(8) 0.0183(8) 0.0241(9) -0.0025(6) -0.0094(7) 0.0006(6)
C5 0.0210(8) 0.0368(10) 0.0162(8) -0.0058(7) 0.0035(6) -0.0059(7)
C3 0.0203(8) 0.0261(9) 0.0169(8) -0.0043(6) -0.0002(6) 0.0002(7)
C13 0.0233(8) 0.0185(8) 0.0200(8) -0.0017(6) -0.0072(6) 0.0001(6)
C11 0.0158(7) 0.0247(8) 0.0187(8) 0.0038(6) -0.0002(6) -0.0024(6)
C6 0.0155(8) 0.0286(9) 0.0214(8) -0.0031(7) 0.0006(6) -0.0055(6)
C15 0.0170(8) 0.0269(9) 0.0168(8) 0.0000(6) -0.0029(6) 0.0025(6)
C12 0.0272(9) 0.0380(11) 0.0288(9) 0.0075(8) 0.0071(7) 0.0117(8)
O2W 0.0493(10) 0.0636(11) 0.0207(7) 0.0033(7) 0.0036(6) 0.0356(9)
O3W 0.0286(14) 0.0300(14) 0.0395(15) 0.0092(12) 0.0109(11) 0.0056(11)

loop_
_atom_type_symbol
_atom_type_description
_atom_type_scat_dispersion_real
_atom_type_scat_dispersion_imag
_atom_type_scat_source
C C 0.0033 0.0016 'International Tables Vol C Tables 4.2.6.8 and 6.1.1.4'
H H 0.0000 0.0000 'International Tables Vol C Tables 4.2.6.8 and 6.1.1.4'
N N 0.0061 0.0033 'International Tables Vol C Tables 4.2.6.8 and 6.1.1.4'
O O 0.0106 0.0060 'International Tables Vol C Tables 4.2.6.8 and 6.1.1.4'
F F 0.0171 0.0103 'International Tables Vol C Tables 4.2.6.8 and 6.1.1.4'

loop_
_geom_angle_atom_site_label_1
_geom_angle_atom_site_label_2
_geom_angle_atom_site_label_3
_geom_angle
H1BW O1W H1AW 106(2)
C23 N5 C32 115.09(12)
C23 N5 C29 115.83(12)
C32 N5 C29 109.93(12)
C30 N6 C31 111.12(12)
C30 N6 H6BN 109.6(11)
C31 N6 H6BN 108.2(11)
C30 N6 H6AN 115.2(13)
C31 N6 H6AN 106.6(13)
H6BN N6 H6AN 105.9(17)
C26 N4 C25 119.13(13)
C26 N4 C27 119.64(13)
C25 N4 C27 121.05(12)
C24 C23 N5 122.85(13)
C24 C23 C22 116.66(13)
N5 C23 C22 120.41(13)
C26 C18 C19 118.83(13)
C26 C18 C17 116.90(14)
C19 C18 C17 124.23(14)
N4 C26 C18 125.65(14)
N4 C26 H26 117.2
C18 C26 H26 117.2
C22 C21 C20 120.01(14)
C22 C21 H21 120.0
C20 C21 H21 120.0
C21 C22 F2 118.33(13)
C21 C22 C23 123.35(14)
F2 C22 C23 118.28(13)
N4 C25 C20 118.75(13)
N4 C25 C24 120.57(13)
C20 C25 C24 120.67(14)
C23 C24 C25 120.98(14)
C23 C24 H24 119.5
C25 C24 H24 119.5
O5 C17 O4 124.00(15)
O5 C17 C18 119.40(15)
O4 C17 C18 116.53(14)
N5 C32 C31 110.10(12)
N5 C32 H32A 109.6
C31 C32 H32A 109.6
N5 C32 H32B 109.6
C31 C32 H32B 109.6
H32A C32 H32B 108.2
O6 C19 C18 125.78(14)
O6 C19 C20 119.64(14)
C18 C19 C20 114.58(13)
N6 C30 C29 110.52(12)
N6 C30 H30A 109.5
C29 C30 H30A 109.5
N6 C30 H30B 109.5
C29 C30 H30B 109.5
H30A C30 H30B 108.1
C25 C20 C21 118.34(13)
C25 C20 C19 122.44(14)
C21 C20 C19 119.22(14)
N5 C29 C30 110.41(12)
N5 C29 H29A 109.6
C30 C29 H29A 109.6
N5 C29 H29B 109.6
C30 C29 H29B 109.6
H29A C29 H29B 108.1
N4 C27 C28 112.39(13)
N4 C27 H27A 109.1
C28 C27 H27A 109.1
N4 C27 H27B 109.1
C28 C27 H27B 109.1
H27A C27 H27B 107.9
N6 C31 C32 110.85(13)
N6 C31 H31A 109.5
C32 C31 H31A 109.5
N6 C31 H31B 109.5
C32 C31 H31B 109.5
H31A C31 H31B 108.1
C27 C28 H28A 109.5
C27 C28 H28B 109.5
H28A C28 H28B 109.5
C27 C28 H28C 109.5
H28A C28 H28C 109.5
H28B C28 H28C 109.5
C10 N1 C9 119.36(13)
C10 N1 C11 118.66(13)
C9 N1 C11 121.80(12)
C7 N2 C16 115.69(12)
C7 N2 C13 115.14(12)
C16 N2 C13 110.57(12)
C15 N3 C14 109.80(12)
C15 N3 H3AN 109.0(13)
C14 N3 H3AN 108.9(13)
C15 N3 H3BN 108.0(13)
C14 N3 H3BN 112.4(12)
H3AN N3 H3BN 108.6(18)
N1 C10 C2 125.68(14)
N1 C10 H10 117.2
C2 C10 H10 117.2
N2 C16 C15 109.20(12)
N2 C16 H16A 109.8
C15 C16 H16A 109.8
N2 C16 H16B 109.8
C15 C16 H16B 109.8
H16A C16 H16B 108.3
C8 C7 N2 123.56(14)
C8 C7 C6 117.03(14)
N2 C7 C6 119.33(13)
C7 C8 C9 120.86(14)
C7 C8 H8 119.6
C9 C8 H8 119.6
O2 C1 O1 125.16(14)
O2 C1 C2 119.52(14)
O1 C1 C2 115.30(14)
C10 C2 C3 118.90(14)
C10 C2 C1 117.53(14)
C3 C2 C1 123.55(14)
N1 C9 C4 118.28(13)
N1 C9 C8 121.21(13)
C4 C9 C8 120.49(14)
C9 C4 C5 118.47(14)
C9 C4 C3 122.85(14)
C5 C4 C3 118.68(14)
N3 C14 C13 110.17(13)
N3 C14 H14A 109.6
C13 C14 H14A 109.6
N3 C14 H14B 109.6
C13 C14 H14B 109.6
H14A C14 H14B 108.1
C6 C5 C4 120.20(15)
C6 C5 H5 119.9
C4 C5 H5 119.9
O3 C3 C2 125.36(14)
O3 C3 C4 119.71(14)
C2 C3 C4 114.89(14)
N2 C13 C14 110.78(13)
N2 C13 H13A 109.5
C14 C13 H13A 109.5
N2 C13 H13B 109.5
C14 C13 H13B 109.5
H13A C13 H13B 108.1
N1 C11 C12 112.01(13)
N1 C11 H11A 109.2
C12 C11 H11A 109.2
N1 C11 H11B 109.2
C12 C11 H11B 109.2
H11A C11 H11B 107.9
C5 C6 F1 118.53(14)
C5 C6 C7 122.93(14)
F1 C6 C7 118.51(13)
N3 C15 C16 110.04(13)
N3 C15 H15A 109.7
C16 C15 H15A 109.7
N3 C15 H15B 109.7
C16 C15 H15B 109.7
H15A C15 H15B 108.2
C11 C12 H12A 109.5
C11 C12 H12B 109.5
H12A C12 H12B 109.5
C11 C12 H12C 109.5
H12A C12 H12C 109.5
H12B C12 H12C 109.5
H2AW O2W H2BW 108(3)
H3AW O3W H3BW 110(4)

loop_
_geom_bond_atom_site_label_1
_geom_bond_atom_site_label_2
_geom_bond_distance
F2 C22 1.3615(17)
O5 C17 1.237(2)
O1W H1BW 0.868(16)
O1W H1AW 0.874(17)
O6 C19 1.2474(19)
N5 C23 1.4046(18)
N5 C32 1.4649(18)
N5 C29 1.4752(19)
N6 C30 1.487(2)
N6 C31 1.492(2)
N6 H6BN 0.92(2)
N6 H6AN 0.98(2)
N4 C26 1.3467(19)
N4 C25 1.3953(19)
N4 C27 1.4815(19)
C23 C24 1.390(2)
C23 C22 1.413(2)
O4 C17 1.259(2)
C18 C26 1.372(2)
C18 C19 1.444(2)
C18 C17 1.516(2)
C26 H26 0.9500
C21 C22 1.360(2)
C21 C20 1.407(2)
C21 H21 0.9500
C25 C20 1.399(2)
C25 C24 1.411(2)
C24 H24 0.9500
C32 C31 1.513(2)
C32 H32A 0.9900
C32 H32B 0.9900
C19 C20 1.470(2)
C30 C29 1.522(2)
C30 H30A 0.9900
C30 H30B 0.9900
C29 H29A 0.9900
C29 H29B 0.9900
C27 C28 1.516(2)
C27 H27A 0.9900
C27 H27B 0.9900
C31 H31A 0.9900
C31 H31B 0.9900
C28 H28A 0.9800
C28 H28B 0.9800
C28 H28C 0.9800
F1 C6 1.3584(18)
N1 C10 1.3485(19)
N1 C9 1.3956(19)
N1 C11 1.4796(19)
O3 C3 1.247(2)
O1 C1 1.266(2)
N2 C7 1.4024(19)
N2 C16 1.4626(19)
N2 C13 1.474(2)
N3 C15 1.486(2)
N3 C14 1.488(2)
N3 H3AN 0.94(2)
N3 H3BN 0.96(2)
O2 C1 1.248(2)
C10 C2 1.370(2)
C10 H10 0.9500
C16 C15 1.512(2)
C16 H16A 0.9900
C16 H16B 0.9900
C7 C8 1.392(2)
C7 C6 1.413(2)
C8 C9 1.408(2)
C8 H8 0.9500
C1 C2 1.511(2)
C2 C3 1.438(2)
C9 C4 1.400(2)
C4 C5 1.407(2)
C4 C3 1.466(2)
C14 C13 1.523(2)
C14 H14A 0.9900
C14 H14B 0.9900
C5 C6 1.357(2)
C5 H5 0.9500
C13 H13A 0.9900
C13 H13B 0.9900
C11 C12 1.514(2)
C11 H11A 0.9900
C11 H11B 0.9900
C15 H15A 0.9900
C15 H15B 0.9900
C12 H12A 0.9800
C12 H12B 0.9800
C12 H12C 0.9800
O2W H2AW 0.836(18)
O2W H2BW 0.833(18)
O3W H3AW 0.884(19)
O3W H3BW 0.851(19)
